data_7242987
loop_
_publ_author_name
'Yu, Bin-Bin'
'Hua, Yi-Wei'
'Huang, Qi'
'Ye, Si-Yuan'
'Zhang, Hao-Dong'
'Yan, Zheng'
'Li, Rui-Wen'
'Wu, Jun'
'Meng, Yan'
'Cao, Xuebo'

_publ_section_title
;
 Two-dimensional stable and ultrathin cluster-based metal--organic layers
 for efficient electrocatalytic water oxidation
;
_journal_issue 26
_journal_name_full CrystEngComm
_journal_page_first 4700
_journal_page_last 4707
_journal_paper_doi 10.1039/D1CE00350J
_journal_volume 23
_journal_year 2021
_chemical_formula_moiety 'C16 H8 Co1.2 Ni1.8 O10'
_chemical_formula_sum 'C16 H8 Co1.2 Ni1.8 O10'
_chemical_formula_weight 536.62
_space_group_crystal_system monoclinic
_space_group_IT_number 14
_space_group_name_Hall '-P 2ybc'
_space_group_name_H-M_alt 'P 1 21/c 1'
_atom_sites_solution_hydrogens geom
_atom_sites_solution_primary direct
_audit_creation_date 2020-11-06
_audit_creation_method
;
Olex2 1.3
(compiled 2020.07.31 svn.rc2a77460 for OlexSys, GUI svn.r6145)
;
_audit_update_record
;
2021-03-04 deposited with the CCDC.	2021-06-04 downloaded from the CCDC.
;
_cell_angle_alpha 90
_cell_angle_beta 103.170(12)
_cell_angle_gamma 90
_cell_formula_units_Z 4
_cell_length_a 11.7117(14)
_cell_length_b 12.0990(13)
_cell_length_c 11.7979(13)
_cell_measurement_reflns_used 1064
_cell_measurement_temperature 293(2)
_cell_measurement_theta_max 71.8860
_cell_measurement_theta_min 6.0530
_cell_volume 1627.8(3)
_computing_cell_refinement 'CrysAlisPro 1.171.39.29c (Rigaku OD, 2017)'
_computing_data_collection 'CrysAlisPro 1.171.39.29c (Rigaku OD, 2017)'
_computing_data_reduction 'CrysAlisPro 1.171.39.29c (Rigaku OD, 2017)'
_computing_molecular_graphics 'Olex2 1.3 (Dolomanov et al., 2009)'
_computing_publication_material 'Olex2 1.3 (Dolomanov et al., 2009)'
_computing_structure_refinement 'SHELXL 2018/3 (Sheldrick, 2015)'
_computing_structure_solution 'ShelXT (Sheldrick, 2015)'
_diffrn_ambient_temperature 293(2)
_diffrn_detector 'CCD plate'
_diffrn_detector_area_resol_mean 16.0802
_diffrn_detector_type Eos
_diffrn_measured_fraction_theta_full 0.995
_diffrn_measured_fraction_theta_max 0.975
_diffrn_measurement_details
;
List of Runs (angles in degrees, time in seconds):

  # Type    Start    End  Width  t~exp~   \w     \q     \k     \f   Frames
#--------------------------------------------------------------------------
  1  \w     78.00 105.00   1.00   10.00    --   36.77 178.00 -90.00   27
  2  \w     10.00  66.00   1.00   10.00    --   36.77  77.00 -90.00   56
  3  \w     27.00 103.00   1.00   10.00    --   36.77  57.00 150.00   76
  4  \w     28.00  56.00   1.00   10.00    --   36.77 -38.00 120.00   28
  5  \w    -29.00  49.00   1.00   10.00    --   36.77 -57.00  30.00   78
  6  \w     31.00  67.00   1.00   10.00    --   36.77 -99.00 -30.00   36
  7  \w     12.00  37.00   1.00   10.00    --   36.77  77.00 -30.00   25
  8  \w    110.00 177.00   1.00   30.00    --  108.00 111.00-150.00   67
  9  \w     70.00 108.00   1.00   30.00    --  108.00 -95.00 -60.00   38
 10  \w     59.00  88.00   1.00   30.00    --  108.00 -95.00 120.00   29
 11  \w     42.00 102.00   1.00   30.00    --  108.00 -95.00-120.00   60
 12  \w    103.00 177.00   1.00   30.00    --  108.00 111.00 150.00   74
 13  \w     41.00  66.00   1.00   30.00    --  108.00 -77.00-120.00   25
 14  \w     81.00 172.00   1.00   30.00    --  108.00  77.00 -30.00   91
 15  \w     50.00 144.00   1.00   30.00    --  108.00 -15.00 150.00   94
;
_diffrn_measurement_device 'four-circle diffractometer'
_diffrn_measurement_device_type 'Xcalibur, Eos, Gemini'
_diffrn_measurement_method '\w scans'
_diffrn_orient_matrix_type 'CrysAlisPro convention (1999,Acta A55,543-557)'
_diffrn_orient_matrix_UB_11 -0.1253116000
_diffrn_orient_matrix_UB_12 0.0417776000
_diffrn_orient_matrix_UB_13 -0.0512936000
_diffrn_orient_matrix_UB_21 -0.0385756000
_diffrn_orient_matrix_UB_22 -0.1185821000
_diffrn_orient_matrix_UB_23 -0.0387936000
_diffrn_orient_matrix_UB_31 -0.0320825000
_diffrn_orient_matrix_UB_32 -0.0208272000
_diffrn_orient_matrix_UB_33 0.1177193000
_diffrn_radiation_monochromator graphite
_diffrn_radiation_probe x-ray
_diffrn_radiation_type 'Cu K\a'
_diffrn_radiation_wavelength 1.54184
_diffrn_reflns_av_R_equivalents 0.0734
_diffrn_reflns_av_unetI/netI 0.1207
_diffrn_reflns_Laue_measured_fraction_full 0.995
_diffrn_reflns_Laue_measured_fraction_max 0.975
_diffrn_reflns_limit_h_max 13
_diffrn_reflns_limit_h_min -14
_diffrn_reflns_limit_k_max 14
_diffrn_reflns_limit_k_min -13
_diffrn_reflns_limit_l_max 14
_diffrn_reflns_limit_l_min -10
_diffrn_reflns_number 5749
_diffrn_reflns_point_group_measured_fraction_full 0.995
_diffrn_reflns_point_group_measured_fraction_max 0.975
_diffrn_reflns_theta_full 67.684
_diffrn_reflns_theta_max 72.194
_diffrn_reflns_theta_min 5.310
_diffrn_source 'fine-focus sealed X-ray tube'
_diffrn_source_type 'Enhance (Cu) X-ray Source'
_exptl_absorpt_coefficient_mu 12.466
_exptl_absorpt_correction_T_max 1.00000
_exptl_absorpt_correction_T_min 0.17213
_exptl_absorpt_correction_type multi-scan
_exptl_absorpt_process_details
;
CrysAlisPro 1.171.39.29c (Rigaku Oxford Diffraction, 2017)
Empirical absorption correction using spherical harmonics,
 implemented in SCALE3 ABSPACK scaling algorithm.
;
_exptl_crystal_colour 'clear light violet'
_exptl_crystal_colour_lustre clear
_exptl_crystal_colour_modifier light
_exptl_crystal_colour_primary violet
_exptl_crystal_density_diffrn 2.190
_exptl_crystal_description block
_exptl_crystal_F_000 1067
_exptl_crystal_size_max 0.2
_exptl_crystal_size_mid 0.2
_exptl_crystal_size_min 0.2
_refine_diff_density_max 1.621
_refine_diff_density_min -1.203
_refine_diff_density_rms 0.225
_refine_ls_extinction_method none
_refine_ls_goodness_of_fit_ref 1.001
_refine_ls_hydrogen_treatment constr
_refine_ls_matrix_type full
_refine_ls_number_parameters 265
_refine_ls_number_reflns 3127
_refine_ls_number_restraints 0
_refine_ls_restrained_S_all 1.001
_refine_ls_R_factor_all 0.1264
_refine_ls_R_factor_gt 0.0866
_refine_ls_shift/su_max 0.000
_refine_ls_shift/su_mean 0.000
_refine_ls_structure_factor_coef Fsqd
_refine_ls_weighting_details 'w=1/[\s^2^(Fo^2^)+(0.1296P)^2^] where P=(Fo^2^+2Fc^2^)/3'
_refine_ls_weighting_scheme calc
_refine_ls_wR_factor_gt 0.2141
_refine_ls_wR_factor_ref 0.2550
_reflns_Friedel_coverage 0.000
_reflns_number_gt 1937
_reflns_number_total 3127
_reflns_threshold_expression 'I > 2\s(I)'
_cod_data_source_file d1ce00350j2.cif
_cod_data_source_block 20180515a
_cod_depositor_comments 'Adding full bibliography for 7242987.cif.'
_cod_original_formula_sum 'C16 H8 Co1.20 Ni1.80 O10'
_cod_database_code 7242987
_shelx_shelxl_version_number 2018/3
_chemical_oxdiff_formula 'Co Ni C H O'
_shelx_space_group_comment
;
The symmetry employed for this shelxl refinement is uniquely defined
by the following loop, which should always be used as a source of
symmetry information in preference to the above space-group names.
They are only intended as comments.
;
_shelx_estimated_absorpt_t_max 0.189
_shelx_estimated_absorpt_t_min 0.189
_reflns_odcompleteness_completeness 99.51
_reflns_odcompleteness_iscentric 1
_reflns_odcompleteness_theta 66.97
_olex2_refinement_description
;
1. Fixed Uiso
 At 1.2 times of:
  All C(H) groups
2. Shared sites
{Co2, Ni2}
{Co1, Ni1}
{Ni8, Co4}
{Co3, Ni3}
3. Uiso/Uaniso restraints and constraints
Uanis(Co3) = Uanis(Ni3)
Uanis(Co1) = Uanis(Ni1)
Uanis(Co2) = Uanis(Ni2)
Uanis(Ni8) = Uanis(Co4)
4. Others
 Fixed Sof: Co1(0.2) Co2(0.4) Co3(0.2) Co4(0.4) Ni2(0.6) Ni1(0.3) Ni8(0.6)
 Ni3(0.3)
5.a Aromatic/amide H refined with riding coordinates:
 C3(H3), C4(H4), C5(H5), C6(H6), C11(H11), C12(H12), C13(H13), C14(H14)
;
_olex2_date_sample_data_collection 2018-05-19
_olex2_submission_special_instructions 'No special instructions were received'
_oxdiff_exptl_absorpt_empirical_details
;
Empirical correction (ABSPACK) includes:
- Absorption correction using spherical harmonics
- Frame scaling
;
_oxdiff_exptl_absorpt_empirical_full_max 3.654
_oxdiff_exptl_absorpt_empirical_full_min 0.465

loop_
_space_group_symop_operation_xyz
'x, y, z'
'-x, y+1/2, -z+1/2'
'-x, -y, -z'
'x, -y-1/2, z-1/2'

loop_
_atom_site_label
_atom_site_type_symbol
_atom_site_fract_x
_atom_site_fract_y
_atom_site_fract_z
_atom_site_U_iso_or_equiv
_atom_site_adp_type
_atom_site_occupancy
_atom_site_site_symmetry_order
_atom_site_calc_flag
_atom_site_refinement_flags_posn
_atom_site_refinement_flags_adp
_atom_site_refinement_flags_occupancy
_atom_site_disorder_assembly
_atom_site_disorder_group
Co1 Co 0.500000 1.000000 1.000000 0.0221(5) Uani 0.4 2 d S . P A 3
Co2 Co 0.50007(15) 0.75022(11) 0.88080(13) 0.0242(4) Uani 0.4 1 d . . P A 1
Co3 Co 0.500000 0.500000 1.000000 0.0229(5) Uani 0.4 2 d S . P A 7
Co4 Co 0.41580(13) 0.49983(11) 0.73133(12) 0.0227(4) Uani 0.4 1 d . . P A 6
O1 O 0.7108(6) 0.9073(5) 0.7103(5) 0.0314(14) Uani 1 1 d . . . . .
O2 O 0.6094(6) 0.8592(5) 0.5323(6) 0.0317(15) Uani 1 1 d . . . . .
O3 O 0.6255(7) 0.6980(6) 0.7955(6) 0.0379(16) Uani 1 1 d . . . . .
O4 O 0.5567(6) 0.5623(5) 0.6692(6) 0.0307(14) Uani 1 1 d . . . . .
O5 O 0.5868(6) 0.8943(5) 0.9091(5) 0.0268(13) Uani 1 1 d . . . . .
O6 O 0.4140(5) 0.6049(5) 0.8708(5) 0.0226(12) Uani 1 1 d . . . . .
O7 O 0.4435(6) 0.9361(5) 0.6422(5) 0.0273(13) Uani 1 1 d . . . . .
O8 O 0.3737(7) 0.8041(6) 0.7395(6) 0.0394(17) Uani 1 1 d . . . . .
O9 O 0.3929(6) 0.6407(5) 0.4829(5) 0.0319(15) Uani 1 1 d . . . . .
O10 O 0.2922(6) 0.5941(5) 0.6164(5) 0.0285(13) Uani 1 1 d . . . . .
C1 C 0.6917(9) 0.8443(7) 0.6250(8) 0.029(2) Uani 1 1 d . . . . .
C2 C 0.7674(8) 0.7464(7) 0.6218(7) 0.0256(18) Uani 1 1 d . . . . .
C3 C 0.8634(10) 0.7508(7) 0.5700(9) 0.037(2) Uani 1 1 d . . . . .
H3 H 0.881835 0.817078 0.538478 0.044 Uiso 1 1 calc R U . . .
C4 C 0.9316(10) 0.6580(9) 0.5646(10) 0.043(2) Uani 1 1 d . . . . .
H4 H 0.997469 0.662722 0.533297 0.051 Uiso 1 1 calc R U . . .
C5 C 0.8996(10) 0.5566(8) 0.6073(10) 0.039(2) Uani 1 1 d . . . . .
H5 H 0.943546 0.493527 0.602180 0.047 Uiso 1 1 calc R U . . .
C6 C 0.8055(8) 0.5502(8) 0.6556(8) 0.0304(19) Uani 1 1 d . . . . .
H6 H 0.785531 0.482574 0.683222 0.036 Uiso 1 1 calc R U . . .
C7 C 0.7376(8) 0.6443(7) 0.6646(7) 0.0273(18) Uani 1 1 d . . . . .
C8 C 0.6309(8) 0.6355(7) 0.7126(7) 0.0259(18) Uani 1 1 d . . . . .
C9 C 0.3667(9) 0.8657(8) 0.6556(8) 0.031(2) Uani 1 1 d . . . . .
C10 C 0.2594(8) 0.8556(7) 0.5567(7) 0.0255(18) Uani 1 1 d . . . . .
C11 C 0.1921(9) 0.9478(8) 0.5184(9) 0.032(2) Uani 1 1 d . . . . .
H11 H 0.210980 1.015679 0.554822 0.039 Uiso 1 1 calc R U . . .
C12 C 0.0959(11) 0.9382(8) 0.4253(10) 0.044(3) Uani 1 1 d . . . . .
H12 H 0.047913 0.998961 0.400957 0.053 Uiso 1 1 calc R U . . .
C13 C 0.0720(10) 0.8380(9) 0.3688(9) 0.041(2) Uani 1 1 d . . . . .
H13 H 0.008251 0.831958 0.305602 0.049 Uiso 1 1 calc R U . . .
C14 C 0.1406(9) 0.7480(8) 0.4044(8) 0.033(2) Uani 1 1 d . . . . .
H14 H 0.123759 0.681771 0.363983 0.039 Uiso 1 1 calc R U . . .
C15 C 0.2358(8) 0.7530(7) 0.5007(7) 0.0236(17) Uani 1 1 d . . . . .
C16 C 0.3126(8) 0.6544(7) 0.5375(7) 0.0221(17) Uani 1 1 d . . . . .
Ni2 Ni 0.50007(15) 0.75022(11) 0.88080(13) 0.0242(4) Uani 0.6 1 d . . P A 2
Ni1 Ni 0.500000 1.000000 1.000000 0.0221(5) Uani 0.6 2 d S . P A 4
Ni8 Ni 0.41580(13) 0.49983(11) 0.73133(12) 0.0227(4) Uani 0.6 1 d . . P A 5
Ni3 Ni 0.500000 0.500000 1.000000 0.0229(5) Uani 0.6 2 d S . P A 8

loop_
_atom_site_aniso_label
_atom_site_aniso_U_11
_atom_site_aniso_U_22
_atom_site_aniso_U_33
_atom_site_aniso_U_23
_atom_site_aniso_U_13
_atom_site_aniso_U_12
Co1 0.0324(10) 0.0099(9) 0.0254(10) -0.0012(8) 0.0096(8) 0.0006(8)
Co2 0.0365(8) 0.0091(7) 0.0282(8) -0.0008(6) 0.0100(6) -0.0021(6)
Co3 0.0390(11) 0.0096(9) 0.0207(10) 0.0000(7) 0.0084(8) -0.0007(8)
Co4 0.0357(8) 0.0127(7) 0.0213(7) -0.0004(5) 0.0098(6) 0.0002(6)
O1 0.039(3) 0.023(3) 0.031(3) -0.001(3) 0.007(3) 0.004(3)
O2 0.048(4) 0.015(3) 0.031(3) 0.001(2) 0.008(3) 0.010(3)
O3 0.053(4) 0.018(3) 0.049(4) -0.007(3) 0.025(3) -0.008(3)
O4 0.036(3) 0.025(3) 0.034(3) -0.001(3) 0.015(3) -0.007(3)
O5 0.041(3) 0.013(3) 0.026(3) -0.003(2) 0.008(3) -0.001(3)
O6 0.033(3) 0.012(3) 0.026(3) -0.003(2) 0.015(2) -0.002(2)
O7 0.040(3) 0.022(3) 0.020(3) -0.002(2) 0.007(2) -0.002(3)
O8 0.058(4) 0.024(3) 0.031(3) 0.011(3) -0.001(3) -0.012(3)
O9 0.050(4) 0.022(3) 0.028(3) 0.005(3) 0.017(3) 0.009(3)
O10 0.038(3) 0.020(3) 0.030(3) 0.003(3) 0.013(3) 0.008(3)
C1 0.045(5) 0.015(4) 0.031(5) 0.005(4) 0.014(4) 0.008(4)
C2 0.035(4) 0.019(4) 0.020(4) -0.001(3) 0.000(3) 0.002(3)
C3 0.052(6) 0.017(5) 0.045(5) 0.002(4) 0.018(5) -0.006(4)
C4 0.039(5) 0.039(6) 0.056(7) 0.000(5) 0.026(5) 0.000(5)
C5 0.044(5) 0.021(5) 0.055(6) 0.000(4) 0.016(5) 0.004(4)
C6 0.039(5) 0.018(4) 0.037(5) -0.006(4) 0.017(4) -0.004(4)
C7 0.035(5) 0.021(4) 0.024(4) 0.001(3) 0.003(3) 0.003(4)
C8 0.039(5) 0.017(4) 0.024(4) -0.002(3) 0.009(3) 0.003(4)
C9 0.043(5) 0.020(4) 0.032(5) -0.001(4) 0.012(4) -0.001(4)
C10 0.040(5) 0.022(4) 0.016(4) 0.002(3) 0.010(3) 0.000(4)
C11 0.038(5) 0.016(4) 0.042(5) 0.003(4) 0.006(4) 0.006(4)
C12 0.055(6) 0.023(5) 0.056(7) 0.011(5) 0.016(5) 0.014(5)
C13 0.045(6) 0.035(6) 0.037(5) 0.010(5) -0.004(4) 0.010(5)
C14 0.034(5) 0.025(5) 0.036(5) 0.004(4) 0.001(4) 0.002(4)
C15 0.031(4) 0.018(4) 0.025(4) 0.002(3) 0.011(3) -0.001(3)
C16 0.029(4) 0.014(4) 0.025(4) 0.000(3) 0.008(3) -0.001(3)
Ni2 0.0365(8) 0.0091(7) 0.0282(8) -0.0008(6) 0.0100(6) -0.0021(6)
Ni1 0.0324(10) 0.0099(9) 0.0254(10) -0.0012(8) 0.0096(8) 0.0006(8)
Ni8 0.0357(8) 0.0127(7) 0.0213(7) -0.0004(5) 0.0098(6) 0.0002(6)
Ni3 0.0390(11) 0.0096(9) 0.0207(10) 0.0000(7) 0.0084(8) -0.0007(8)

loop_
_atom_type_symbol
_atom_type_description
_atom_type_scat_dispersion_real
_atom_type_scat_dispersion_imag
_atom_type_scat_source
C C 0.0181 0.0091 'International Tables Vol C Tables 4.2.6.8 and 6.1.1.4'
H H 0.0000 0.0000 'International Tables Vol C Tables 4.2.6.8 and 6.1.1.4'
Co Co -2.3653 3.6143 'International Tables Vol C Tables 4.2.6.8 and 6.1.1.4'
Ni Ni -3.0029 0.5091 'International Tables Vol C Tables 4.2.6.8 and 6.1.1.4'
O O 0.0492 0.0322 'International Tables Vol C Tables 4.2.6.8 and 6.1.1.4'

loop_
_geom_angle_atom_site_label_1
_geom_angle_atom_site_label_2
_geom_angle_atom_site_label_3
_geom_angle
_geom_angle_site_symmetry_1
_geom_angle_site_symmetry_3
_geom_angle_publ_flag
O4 Co1 O4 180.0 2_656 4_576 ?
O4 Co1 O9 81.5(3) 4_576 4_576 ?
O4 Co1 O9 98.5(3) 2_656 4_576 ?
O4 Co1 O9 81.5(3) 2_656 2_656 ?
O4 Co1 O9 98.5(3) 4_576 2_656 ?
O5 Co1 O4 79.4(2) 3_677 4_576 ?
O5 Co1 O4 79.4(2) . 2_656 ?
O5 Co1 O4 100.6(2) 3_677 2_656 ?
O5 Co1 O4 100.6(2) . 4_576 ?
O5 Co1 O5 180.0(3) . 3_677 ?
O5 Co1 O9 101.4(3) . 2_656 ?
O5 Co1 O9 101.4(3) 3_677 4_576 ?
O5 Co1 O9 78.6(2) . 4_576 ?
O5 Co1 O9 78.6(2) 3_677 2_656 ?
O9 Co1 O9 180.0 4_576 2_656 ?
O3 Co2 O2 82.7(3) . 4_576 ?
O3 Co2 O8 99.3(3) . . ?
O3 Co2 O9 162.2(3) . 4_576 ?
O5 Co2 O2 101.3(2) . 4_576 ?
O5 Co2 O3 87.6(3) . . ?
O5 Co2 O6 173.9(2) . . ?
O5 Co2 O8 95.9(3) . . ?
O5 Co2 O9 74.6(2) . 4_576 ?
O6 Co2 O2 74.5(2) . 4_576 ?
O6 Co2 O3 96.1(2) . . ?
O6 Co2 O8 88.4(3) . . ?
O6 Co2 O9 101.7(2) . 4_576 ?
O8 Co2 O2 162.8(3) . 4_576 ?
O8 Co2 O9 82.4(3) . 4_576 ?
O9 Co2 O2 100.9(2) 4_576 4_576 ?
O2 Co3 O2 180.0 4_576 2_646 ?
O6 Co3 O2 100.9(2) . 2_646 ?
O6 Co3 O2 100.9(2) 3_667 4_576 ?
O6 Co3 O2 79.1(2) . 4_576 ?
O6 Co3 O2 79.1(2) 3_667 2_646 ?
O6 Co3 O6 180.0 3_667 . ?
O6 Co3 O7 79.9(2) 3_667 4_576 ?
O6 Co3 O7 100.1(2) 3_667 2_646 ?
O6 Co3 O7 100.1(2) . 4_576 ?
O6 Co3 O7 79.9(2) . 2_646 ?
O7 Co3 O2 98.8(3) 4_576 2_646 ?
O7 Co3 O2 98.8(3) 2_646 4_576 ?
O7 Co3 O2 81.2(3) 2_646 2_646 ?
O7 Co3 O2 81.2(3) 4_576 4_576 ?
O7 Co3 O7 180.00(15) 4_576 2_646 ?
O1 Co4 O7 94.0(3) 2_646 2_646 ?
O4 Co4 O1 168.9(3) . 2_646 ?
O4 Co4 O7 80.1(3) . 2_646 ?
O5 Co4 O1 92.9(3) 2_646 2_646 ?
O5 Co4 O4 79.2(2) 2_646 . ?
O5 Co4 O7 101.9(2) 2_646 2_646 ?
O6 Co4 O1 86.1(2) . 2_646 ?
O6 Co4 O4 101.9(2) . . ?
O6 Co4 O5 178.6(2) . 2_646 ?
O6 Co4 O7 79.1(2) . 2_646 ?
O6 Co4 O10 92.8(2) . . ?
O10 Co4 O1 93.9(3) . 2_646 ?
O10 Co4 O4 93.5(3) . . ?
O10 Co4 O5 86.3(2) . 2_646 ?
O10 Co4 O7 168.3(3) . 2_646 ?
C1 O1 Co4 125.7(6) . 2_656 ?
C1 O2 Co2 137.3(6) . 4_575 ?
C1 O2 Co3 124.7(6) . 2_656 ?
C8 O3 Co2 137.5(7) . . ?
C8 O3 Ni2 137.5(7) . . ?
C8 O4 Co1 132.7(6) . 2_646 ?
C8 O4 Co4 129.4(6) . . ?
C8 O4 Ni8 129.4(6) . . ?
Co2 O5 Co4 119.0(3) . 2_656 ?
C9 O7 Co3 135.2(6) . 2_656 ?
C9 O7 Co4 128.2(6) . 2_656 ?
C9 O8 Co2 138.3(7) . . ?
C9 O8 Ni2 138.3(7) . . ?
C16 O9 Co1 123.7(6) . 2_646 ?
C16 O9 Co2 137.5(6) . 4_575 ?
C16 O10 Co4 125.6(6) . . ?
C16 O10 Ni8 125.6(6) . . ?
O1 C1 O2 124.1(8) . . ?
O1 C1 C2 120.8(8) . . ?
O2 C1 C2 115.1(8) . . ?
C3 C2 C1 121.6(8) . . ?
C3 C2 C7 118.7(8) . . ?
C7 C2 C1 119.6(9) . . ?
C2 C3 H3 119.4 . . ?
C4 C3 C2 121.2(9) . . ?
C4 C3 H3 119.4 . . ?
C3 C4 H4 120.5 . . ?
C3 C4 C5 119.0(9) . . ?
C5 C4 H4 120.5 . . ?
C4 C5 H5 119.7 . . ?
C6 C5 C4 120.6(9) . . ?
C6 C5 H5 119.7 . . ?
C5 C6 H6 119.5 . . ?
C5 C6 C7 120.9(9) . . ?
C7 C6 H6 119.5 . . ?
C2 C7 C8 119.8(8) . . ?
C6 C7 C2 119.5(9) . . ?
C6 C7 C8 120.6(8) . . ?
O3 C8 O4 126.1(9) . . ?
O3 C8 C7 116.8(8) . . ?
O4 C8 C7 117.0(8) . . ?
O7 C9 C10 116.4(8) . . ?
O8 C9 O7 126.0(9) . . ?
O8 C9 C10 117.6(9) . . ?
C11 C10 C9 120.0(8) . . ?
C11 C10 C15 121.6(8) . . ?
C15 C10 C9 118.3(8) . . ?
C10 C11 H11 120.3 . . ?
C10 C11 C12 119.4(9) . . ?
C12 C11 H11 120.3 . . ?
C11 C12 H12 120.2 . . ?
C13 C12 C11 119.6(9) . . ?
C13 C12 H12 120.2 . . ?
C12 C13 H13 119.6 . . ?
C14 C13 C12 120.9(10) . . ?
C14 C13 H13 119.6 . . ?
C13 C14 H14 119.3 . . ?
C13 C14 C15 121.4(9) . . ?
C15 C14 H14 119.3 . . ?
C10 C15 C16 121.8(8) . . ?
C14 C15 C10 117.1(8) . . ?
C14 C15 C16 121.0(8) . . ?
O9 C16 C15 115.0(7) . . ?
O10 C16 O9 126.4(8) . . ?
O10 C16 C15 118.5(7) . . ?
O3 Ni2 O2 82.7(3) . 4_576 ?
O3 Ni2 O8 99.3(3) . . ?
O3 Ni2 O9 162.2(3) . 4_576 ?
O5 Ni2 O2 101.3(2) . 4_576 ?
O5 Ni2 O3 87.6(3) . . ?
O5 Ni2 O6 173.9(2) . . ?
O5 Ni2 O8 95.9(3) . . ?
O5 Ni2 O9 74.6(2) . 4_576 ?
O6 Ni2 O2 74.5(2) . 4_576 ?
O6 Ni2 O3 96.1(2) . . ?
O6 Ni2 O8 88.4(3) . . ?
O6 Ni2 O9 101.7(2) . 4_576 ?
O8 Ni2 O2 162.8(3) . 4_576 ?
O8 Ni2 O9 82.4(3) . 4_576 ?
O9 Ni2 O2 100.9(2) 4_576 4_576 ?
O4 Ni1 O4 180.0 2_656 4_576 ?
O4 Ni1 O9 81.5(3) 4_576 4_576 ?
O4 Ni1 O9 98.5(3) 4_576 2_656 ?
O4 Ni1 O9 98.5(3) 2_656 4_576 ?
O4 Ni1 O9 81.5(3) 2_656 2_656 ?
O5 Ni1 O4 79.4(2) . 2_656 ?
O5 Ni1 O4 100.6(2) . 4_576 ?
O5 Ni1 O4 79.4(2) 3_677 4_576 ?
O5 Ni1 O4 100.6(2) 3_677 2_656 ?
O5 Ni1 O5 180.0(3) . 3_677 ?
O5 Ni1 O9 78.6(2) . 4_576 ?
O5 Ni1 O9 101.4(3) 3_677 4_576 ?
O5 Ni1 O9 101.4(3) . 2_656 ?
O5 Ni1 O9 78.6(2) 3_677 2_656 ?
O9 Ni1 O9 180.0 4_576 2_656 ?
O1 Ni8 O7 94.0(3) 2_646 2_646 ?
O4 Ni8 O1 168.9(3) . 2_646 ?
O4 Ni8 O7 80.1(3) . 2_646 ?
O5 Ni8 O1 92.9(3) 2_646 2_646 ?
O5 Ni8 O4 79.2(2) 2_646 . ?
O5 Ni8 O7 101.9(2) 2_646 2_646 ?
O6 Ni8 O1 86.1(2) . 2_646 ?
O6 Ni8 O4 101.9(2) . . ?
O6 Ni8 O5 178.6(2) . 2_646 ?
O6 Ni8 O7 79.1(2) . 2_646 ?
O6 Ni8 O10 92.8(2) . . ?
O10 Ni8 O1 93.9(3) . 2_646 ?
O10 Ni8 O4 93.5(3) . . ?
O10 Ni8 O5 86.3(2) . 2_646 ?
O10 Ni8 O7 168.3(3) . 2_646 ?
O2 Ni3 O2 180.0 4_576 2_646 ?
O6 Ni3 O2 100.9(2) 3_667 4_576 ?
O6 Ni3 O2 79.1(2) . 4_576 ?
O6 Ni3 O2 79.1(2) 3_667 2_646 ?
O6 Ni3 O2 100.9(2) . 2_646 ?
O6 Ni3 O6 180.0 3_667 . ?
O6 Ni3 O7 79.9(2) 3_667 4_576 ?
O6 Ni3 O7 100.1(2) 3_667 2_646 ?
O6 Ni3 O7 100.1(2) . 4_576 ?
O6 Ni3 O7 79.9(2) . 2_646 ?
O7 Ni3 O2 98.8(3) 4_576 2_646 ?
O7 Ni3 O2 81.2(3) 2_646 2_646 ?
O7 Ni3 O2 81.2(3) 4_576 4_576 ?
O7 Ni3 O2 98.8(3) 2_646 4_576 ?
O7 Ni3 O7 180.00(15) 4_576 2_646 ?

loop_
_geom_bond_atom_site_label_1
_geom_bond_atom_site_label_2
_geom_bond_distance
_geom_bond_site_symmetry_2
_geom_bond_publ_flag
Co1 O4 2.095(6) 2_656 ?
Co1 O4 2.095(6) 4_576 ?
Co1 O5 2.077(6) . ?
Co1 O5 2.077(6) 3_677 ?
Co1 O9 2.097(6) 2_656 ?
Co1 O9 2.097(6) 4_576 ?
Co2 O2 2.355(7) 4_576 ?
Co2 O3 2.060(7) . ?
Co2 O5 2.007(6) . ?
Co2 O6 2.017(6) . ?
Co2 O8 2.067(7) . ?
Co2 O9 2.336(7) 4_576 ?
Co3 O2 2.114(6) 4_576 ?
Co3 O2 2.114(6) 2_646 ?
Co3 O6 2.061(6) . ?
Co3 O6 2.061(6) 3_667 ?
Co3 O7 2.087(6) 4_576 ?
Co3 O7 2.087(6) 2_646 ?
Co4 O1 2.096(7) 2_646 ?
Co4 O4 2.094(6) . ?
Co4 O5 2.086(6) 2_646 ?
Co4 O6 2.082(6) . ?
Co4 O7 2.102(6) 2_646 ?
Co4 O10 2.084(6) . ?
O1 C1 1.242(11) . ?
O2 C1 1.295(12) . ?
O3 C8 1.249(11) . ?
O3 Ni2 2.060(7) . ?
O4 C8 1.264(11) . ?
O4 Ni8 2.094(6) . ?
O5 Ni2 2.007(6) . ?
O5 Ni1 2.077(6) . ?
O6 Ni2 2.017(6) . ?
O6 Ni8 2.082(6) . ?
O6 Ni3 2.061(6) . ?
O7 C9 1.274(11) . ?
O8 C9 1.227(12) . ?
O8 Ni2 2.067(7) . ?
O9 C16 1.266(11) . ?
O10 C16 1.247(11) . ?
O10 Ni8 2.084(6) . ?
C1 C2 1.485(12) . ?
C2 C3 1.398(15) . ?
C2 C7 1.408(13) . ?
C3 H3 0.9300 . ?
C3 C4 1.387(15) . ?
C4 H4 0.9300 . ?
C4 C5 1.409(15) . ?
C5 H5 0.9300 . ?
C5 C6 1.353(14) . ?
C6 H6 0.9300 . ?
C6 C7 1.407(13) . ?
C7 C8 1.489(13) . ?
C9 C10 1.513(13) . ?
C10 C11 1.381(12) . ?
C10 C15 1.404(12) . ?
C11 H11 0.9300 . ?
C11 C12 1.388(15) . ?
C12 H12 0.9300 . ?
C12 C13 1.381(16) . ?
C13 H13 0.9300 . ?
C13 C14 1.362(14) . ?
C14 H14 0.9300 . ?
C14 C15 1.400(13) . ?
C15 C16 1.497(12) . ?

loop_
_geom_torsion_atom_site_label_1
_geom_torsion_atom_site_label_2
_geom_torsion_atom_site_label_3
_geom_torsion_atom_site_label_4
_geom_torsion
_geom_torsion_site_symmetry_1
_geom_torsion_site_symmetry_2
_geom_torsion_site_symmetry_3
_geom_torsion_site_symmetry_4
_geom_torsion_publ_flag
Co1 O4 C8 O3 147.8(8) 2_646 . . . ?
Co1 O4 C8 C7 -35.4(12) 2_646 . . . ?
Co1 O9 C16 O10 7.5(13) 2_646 . . . ?
Co1 O9 C16 C15 -171.9(5) 2_646 . . . ?
Co2 O2 C1 O1 -156.4(7) 4_575 . . . ?
Co2 O2 C1 C2 25.7(13) 4_575 . . . ?
Co2 O3 C8 O4 -17.2(16) . . . . ?
Co2 O3 C8 C7 166.0(7) . . . . ?
Co2 O8 C9 O7 -13.9(17) . . . . ?
Co2 O8 C9 C10 164.1(7) . . . . ?
Co2 O9 C16 O10 -155.3(7) 4_575 . . . ?
Co2 O9 C16 C15 25.3(13) 4_575 . . . ?
Co3 O2 C1 O1 5.6(13) 2_656 . . . ?
Co3 O2 C1 C2 -172.3(6) 2_656 . . . ?
Co3 O7 C9 O8 147.7(8) 2_656 . . . ?
Co3 O7 C9 C10 -30.3(12) 2_656 . . . ?
Co4 O1 C1 O2 31.8(13) 2_656 . . . ?
Co4 O1 C1 C2 -150.4(7) 2_656 . . . ?
Co4 O4 C8 O3 -10.9(14) . . . . ?
Co4 O4 C8 C7 165.9(6) . . . . ?
Co4 O7 C9 O8 -16.4(14) 2_656 . . . ?
Co4 O7 C9 C10 165.6(6) 2_656 . . . ?
Co4 O10 C16 O9 28.9(13) . . . . ?
Co4 O10 C16 C15 -151.8(6) . . . . ?
O1 C1 C2 C3 -93.8(11) . . . . ?
O1 C1 C2 C7 90.7(11) . . . . ?
O2 C1 C2 C3 84.2(12) . . . . ?
O2 C1 C2 C7 -91.3(10) . . . . ?
O7 C9 C10 C11 -55.8(12) . . . . ?
O7 C9 C10 C15 119.6(9) . . . . ?
O8 C9 C10 C11 125.9(10) . . . . ?
O8 C9 C10 C15 -58.6(12) . . . . ?
C1 C2 C3 C4 -178.2(10) . . . . ?
C1 C2 C7 C6 176.5(8) . . . . ?
C1 C2 C7 C8 -0.1(13) . . . . ?
C2 C3 C4 C5 3.1(17) . . . . ?
C2 C7 C8 O3 -57.6(12) . . . . ?
C2 C7 C8 O4 125.3(9) . . . . ?
C3 C2 C7 C6 0.9(14) . . . . ?
C3 C2 C7 C8 -175.7(8) . . . . ?
C3 C4 C5 C6 -1.7(18) . . . . ?
C4 C5 C6 C7 -0.1(17) . . . . ?
C5 C6 C7 C2 0.5(15) . . . . ?
C5 C6 C7 C8 177.1(9) . . . . ?
C6 C7 C8 O3 125.8(10) . . . . ?
C6 C7 C8 O4 -51.2(12) . . . . ?
C7 C2 C3 C4 -2.7(15) . . . . ?
C9 C10 C11 C12 177.9(9) . . . . ?
C9 C10 C15 C14 -175.7(8) . . . . ?
C9 C10 C15 C16 1.0(12) . . . . ?
C10 C11 C12 C13 -2.9(16) . . . . ?
C10 C15 C16 O9 -93.3(10) . . . . ?
C10 C15 C16 O10 87.3(11) . . . . ?
C11 C10 C15 C14 -0.3(13) . . . . ?
C11 C10 C15 C16 176.4(8) . . . . ?
C11 C12 C13 C14 0.9(18) . . . . ?
C12 C13 C14 C15 1.4(17) . . . . ?
C13 C14 C15 C10 -1.7(14) . . . . ?
C13 C14 C15 C16 -178.5(10) . . . . ?
C14 C15 C16 O9 83.3(11) . . . . ?
C14 C15 C16 O10 -96.1(10) . . . . ?
C15 C10 C11 C12 2.6(14) . . . . ?
Ni2 O3 C8 O4 -17.2(16) . . . . ?
Ni2 O3 C8 C7 166.0(7) . . . . ?
Ni2 O8 C9 O7 -13.9(17) . . . . ?
Ni2 O8 C9 C10 164.1(7) . . . . ?
Ni8 O4 C8 O3 -10.9(14) . . . . ?
Ni8 O4 C8 C7 165.9(6) . . . . ?
Ni8 O10 C16 O9 28.9(13) . . . . ?
Ni8 O10 C16 C15 -151.8(6) . . . . ?
